data_7201004
loop_
_publ_author_name
'Thomas, Reji'
'Varghese, Shinto'
'Kulkarni, G. U.'

_publ_section_title
;
 The influence of crystal packing on the solid state fluorescence
 behavior of alkyloxy substituted phenyleneethynylenes
;
_journal_issue 25
_journal_name_full 'Journal of Materials Chemistry'
_journal_page_first 4401
_journal_paper_doi 10.1039/b902937k
_journal_volume 19
_journal_year 2009
_chemical_formula_sum 'C24 H18 O2'
_chemical_formula_weight 338.38
_chemical_name_systematic
;
?
;
_space_group_IT_number 15
_symmetry_cell_setting monoclinic
_symmetry_space_group_name_Hall '-C 2yc'
_symmetry_space_group_name_H-M 'C 1 2/c 1'
_atom_sites_solution_hydrogens geom
_atom_sites_solution_primary direct
_atom_sites_solution_secondary difmap
_audit_creation_method SHELXL-97
_cell_angle_alpha 90.00
_cell_angle_beta 102.3920(10)
_cell_angle_gamma 90.00
_cell_formula_units_Z 4
_cell_length_a 15.4950(5)
_cell_length_b 11.0758(4)
_cell_length_c 10.6108(3)
_cell_measurement_reflns_used 120
_cell_measurement_temperature 298(2)
_cell_measurement_theta_max 25
_cell_measurement_theta_min 2
_cell_volume 1778.59(10)
_computing_cell_refinement HKL
_computing_data_collection Bruker-Nonius
_computing_data_reduction HKL
_computing_molecular_graphics 'Mercury (CCDC.cam.ac.uk)'
_computing_structure_refinement 'SHELXL-97 (Sheldrick, 1997)'
_diffrn_ambient_temperature 571(2)
_diffrn_measured_fraction_theta_full 0.992
_diffrn_measured_fraction_theta_max 0.992
_diffrn_measurement_device_type 'Bruker-Nonius-Kappa CCD diffractometer'
_diffrn_radiation_monochromator graphite
_diffrn_radiation_source 'fine-focus sealed tube'
_diffrn_radiation_type MoK\a
_diffrn_radiation_wavelength 0.71073
_diffrn_reflns_av_R_equivalents 0.0264
_diffrn_reflns_av_sigmaI/netI 0.0247
_diffrn_reflns_limit_h_max 18
_diffrn_reflns_limit_h_min -18
_diffrn_reflns_limit_k_max 13
_diffrn_reflns_limit_k_min -12
_diffrn_reflns_limit_l_max 11
_diffrn_reflns_limit_l_min -12
_diffrn_reflns_number 6893
_diffrn_reflns_theta_full 25.68
_diffrn_reflns_theta_max 25.68
_diffrn_reflns_theta_min 2.28
_exptl_absorpt_coefficient_mu 0.079
_exptl_absorpt_correction_type none
_exptl_crystal_colour Colourless
_exptl_crystal_density_diffrn 1.264
_exptl_crystal_density_method 'not measured'
_exptl_crystal_description Blocks
_exptl_crystal_F_000 712
_exptl_crystal_size_max 0.35
_exptl_crystal_size_mid 0.30
_exptl_crystal_size_min 0.30
_refine_diff_density_max 0.256
_refine_diff_density_min -0.193
_refine_diff_density_rms 0.040
_refine_ls_extinction_method none
_refine_ls_goodness_of_fit_ref 1.103
_refine_ls_hydrogen_treatment mixed
_refine_ls_matrix_type full
_refine_ls_number_parameters 154
_refine_ls_number_reflns 1684
_refine_ls_number_restraints 0
_refine_ls_restrained_S_all 1.103
_refine_ls_R_factor_all 0.0395
_refine_ls_R_factor_gt 0.0364
_refine_ls_shift/su_max 0.000
_refine_ls_shift/su_mean 0.000
_refine_ls_structure_factor_coef Fsqd
_refine_ls_weighting_details 'calc w=1/[\s^2^(Fo^2^)+(0.0392P)^2^+1.4056P] where P=(Fo^2^+2Fc^2^)/3'
_refine_ls_weighting_scheme calc
_refine_ls_wR_factor_gt 0.0914
_refine_ls_wR_factor_ref 0.0940
_reflns_number_gt 1545
_reflns_number_total 1684
_reflns_threshold_expression >2sigma(I)
_cod_data_source_file b902937k.txt
_cod_data_source_block tryd
_cod_depositor_comments
;
The following automatic conversions were performed:
'_symmetry_cell_setting' value 'Monoclinic' changed to 'monoclinic'
according to '/home/saulius/struct/CIF-dictionaries/cif_core.dic'
dictionary named 'cif_core.dic' version 2.4.1 from 2010-06-29.

Automatic conversion script
Id: cif_fix_enum 1527 2010-12-29 10:47:43Z saulius 
;
_cod_original_sg_symbol_H-M C2/c
_cod_database_code 7201004

loop_
_symmetry_equiv_pos_as_xyz
'x, y, z'
'-x, y, -z+1/2'
'x+1/2, y+1/2, z'
'-x+1/2, y+1/2, -z+1/2'
'-x, -y, -z'
'x, -y, z-1/2'
'-x+1/2, -y+1/2, -z'
'x+1/2, -y+1/2, z-1/2'

loop_
_atom_site_label
_atom_site_type_symbol
_atom_site_fract_x
_atom_site_fract_y
_atom_site_fract_z
_atom_site_U_iso_or_equiv
_atom_site_adp_type
_atom_site_occupancy
_atom_site_symmetry_multiplicity
_atom_site_calc_flag
_atom_site_refinement_flags
_atom_site_disorder_assembly
_atom_site_disorder_group
C10 C 0.05972(8) 0.02407(11) 0.92196(11) 0.0178(3) Uani 1 1 d . . .
C11 C 0.01937(8) 0.11928(10) 0.97203(11) 0.0175(3) Uani 1 1 d . . .
C8 C 0.08285(7) -0.19442(11) 0.89521(11) 0.0165(3) Uani 1 1 d . . .
C2 C 0.09672(8) -0.43064(11) 0.68200(12) 0.0201(3) Uani 1 1 d . . .
C9 C 0.04100(7) -0.09563(11) 0.94910(11) 0.0158(3) Uani 1 1 d . . .
C1 C 0.15024(8) -0.37618(11) 0.78999(11) 0.0171(3) Uani 1 1 d . . .
C7 C 0.11637(8) -0.27463(11) 0.84998(11) 0.0179(3) Uani 1 1 d . . .
O1 O 0.03357(6) 0.23808(8) 0.94906(9) 0.0265(3) Uani 1 1 d . . .
C6 C 0.23476(8) -0.42277(12) 0.83851(12) 0.0215(3) Uani 1 1 d . . .
C5 C 0.26428(8) -0.52257(12) 0.78138(12) 0.0234(3) Uani 1 1 d . . .
C3 C 0.12612(9) -0.53060(12) 0.62534(12) 0.0223(3) Uani 1 1 d . . .
C4 C 0.21008(9) -0.57672(12) 0.67503(12) 0.0226(3) Uani 1 1 d . . .
C12 C 0.10198(11) 0.26603(13) 0.88182(16) 0.0330(4) Uani 1 1 d . . .
H10 H 0.1084(9) 0.0419(12) 0.8687(13) 0.015(3) Uiso 1 1 d . . .
H2 H 0.0392(10) -0.3977(13) 0.6468(14) 0.022(4) Uiso 1 1 d . . .
H3 H 0.0883(11) -0.5667(15) 0.5533(16) 0.030(4) Uiso 1 1 d . . .
H6 H 0.2720(10) -0.3864(14) 0.9126(15) 0.027(4) Uiso 1 1 d . . .
H4 H 0.2310(10) -0.6465(15) 0.6345(15) 0.028(4) Uiso 1 1 d . . .
H5 H 0.3230(11) -0.5552(14) 0.8162(16) 0.031(4) Uiso 1 1 d . . .
H12C H 0.1630(11) 0.2278(15) 0.9305(16) 0.032(4) Uiso 1 1 d . . .
H12B H 0.0864(11) 0.2331(15) 0.7910(17) 0.035(4) Uiso 1 1 d . . .
H12A H 0.1049(12) 0.3567(18) 0.8842(17) 0.043(5) Uiso 1 1 d . . .

loop_
_atom_site_aniso_label
_atom_site_aniso_U_11
_atom_site_aniso_U_22
_atom_site_aniso_U_33
_atom_site_aniso_U_23
_atom_site_aniso_U_13
_atom_site_aniso_U_12
C10 0.0168(6) 0.0185(6) 0.0186(5) -0.0006(5) 0.0046(4) 0.0003(5)
C11 0.0186(6) 0.0135(6) 0.0198(6) 0.0001(4) 0.0027(5) -0.0006(4)
C8 0.0144(5) 0.0169(6) 0.0171(5) 0.0009(4) 0.0008(4) -0.0036(4)
C2 0.0178(6) 0.0208(6) 0.0216(6) 0.0005(5) 0.0037(5) 0.0026(5)
C9 0.0143(6) 0.0158(6) 0.0160(6) -0.0023(4) 0.0002(4) 0.0016(4)
C1 0.0188(6) 0.0147(6) 0.0192(6) 0.0002(4) 0.0069(4) 0.0001(4)
C7 0.0161(6) 0.0183(6) 0.0190(6) 0.0013(5) 0.0028(4) -0.0029(5)
O1 0.0338(5) 0.0150(5) 0.0355(5) 0.0008(4) 0.0181(4) -0.0008(4)
C6 0.0195(6) 0.0233(7) 0.0209(6) -0.0026(5) 0.0023(5) 0.0001(5)
C5 0.0196(6) 0.0265(7) 0.0245(6) 0.0018(5) 0.0059(5) 0.0073(5)
C3 0.0250(6) 0.0210(7) 0.0207(6) -0.0046(5) 0.0045(5) -0.0009(5)
C4 0.0277(7) 0.0187(7) 0.0234(6) -0.0015(5) 0.0102(5) 0.0048(5)
C12 0.0418(9) 0.0205(7) 0.0436(9) 0.0006(6) 0.0245(7) -0.0053(6)

loop_
_atom_type_symbol
_atom_type_description
_atom_type_scat_dispersion_real
_atom_type_scat_dispersion_imag
_atom_type_scat_source
C C 0.0033 0.0016 'International Tables Vol C Tables 4.2.6.8 and 6.1.1.4'
H H 0.0000 0.0000 'International Tables Vol C Tables 4.2.6.8 and 6.1.1.4'
O O 0.0106 0.0060 'International Tables Vol C Tables 4.2.6.8 and 6.1.1.4'

loop_
_geom_angle_atom_site_label_1
_geom_angle_atom_site_label_2
_geom_angle_atom_site_label_3
_geom_angle
_geom_angle_site_symmetry_1
_geom_angle_site_symmetry_3
_geom_angle_publ_flag
C11 C10 C9 120.68(11) . . ?
C11 C10 H10 119.7(7) . . ?
C9 C10 H10 119.4(7) . . ?
O1 C11 C10 124.11(11) . . ?
O1 C11 C9 116.04(10) . 5_557 ?
C10 C11 C9 119.84(11) . 5_557 ?
C7 C8 C9 179.26(13) . . ?
C3 C2 C1 120.57(11) . . ?
C3 C2 H2 119.9(9) . . ?
C1 C2 H2 119.5(9) . . ?
C10 C9 C11 119.48(11) . 5_557 ?
C10 C9 C8 120.22(10) . . ?
C11 C9 C8 120.30(11) 5_557 . ?
C2 C1 C6 119.09(11) . . ?
C2 C1 C7 119.26(11) . . ?
C6 C1 C7 121.64(11) . . ?
C8 C7 C1 175.34(12) . . ?
C11 O1 C12 117.53(10) . . ?
C5 C6 C1 120.29(11) . . ?
C5 C6 H6 119.8(9) . . ?
C1 C6 H6 119.9(9) . . ?
C6 C5 C4 120.07(12) . . ?
C6 C5 H5 120.0(10) . . ?
C4 C5 H5 120.0(10) . . ?
C2 C3 C4 119.84(12) . . ?
C2 C3 H3 119.0(10) . . ?
C4 C3 H3 121.2(10) . . ?
C5 C4 C3 120.13(12) . . ?
C5 C4 H4 120.1(9) . . ?
C3 C4 H4 119.8(9) . . ?
O1 C12 H12C 110.4(9) . . ?
O1 C12 H12B 110.2(10) . . ?
H12C C12 H12B 109.0(13) . . ?
O1 C12 H12A 103.8(10) . . ?
H12C C12 H12A 110.8(14) . . ?
H12B C12 H12A 112.6(14) . . ?

loop_
_geom_bond_atom_site_label_1
_geom_bond_atom_site_label_2
_geom_bond_distance
_geom_bond_site_symmetry_2
_geom_bond_publ_flag
C10 C11 1.3885(17) . ?
C10 C9 1.4002(17) . ?
C10 H10 1.054(13) . ?
C11 O1 1.3646(15) . ?
C11 C9 1.4072(16) 5_557 ?
C8 C7 1.1816(17) . ?
C8 C9 1.4505(16) . ?
C2 C3 1.3829(17) . ?
C2 C1 1.3988(17) . ?
C2 H2 0.961(16) . ?
C9 C11 1.4072(16) 5_557 ?
C1 C6 1.3989(17) . ?
C1 C7 1.4454(16) . ?
O1 C12 1.4328(16) . ?
C6 C5 1.3848(18) . ?
C6 H6 0.959(16) . ?
C5 C4 1.3898(19) . ?
C5 H5 0.975(17) . ?
C3 C4 1.3918(19) . ?
C3 H3 0.946(17) . ?
C4 H4 0.973(16) . ?
C12 H12C 1.063(17) . ?
C12 H12B 1.011(18) . ?
C12 H12A 1.005(19) . ?
